data_4300278
loop_
_publ_author_name
'Stanciu, Corneliu'
'Hino, Shirley S.'
'Stender, Matthias'
'Richards, Anne F.'
'Olmstead, Marilyn M.'
'Power, Philip P.'

_publ_section_title
;
 Synthesis and Characterization of Ge(II), Sn(II), and Pb(II)
 Monoamides with -NH2 Ligands
;
_journal_coden_ASTM INOCAJ
_journal_issue 8
_journal_name_full 'Inorganic Chemistry'
_journal_page_first 2774
_journal_page_last 2780
_journal_paper_doi 10.1021/ic048362l
_journal_volume 44
_journal_year 2005
_chemical_formula_moiety 'C60 H78 Ge2 N2, 1.5(C7 H8)'
_chemical_formula_sum 'C70.5 H90 Ge2 N2'
_chemical_formula_weight 1110.63
_chemical_name_common '[(Dipp*GeNH2)2].1.5toluene'
_space_group_IT_number 15
_symmetry_cell_setting monoclinic
_symmetry_space_group_name_Hall '-C 2yc'
_symmetry_space_group_name_H-M 'C 1 2/c 1'
_cell_angle_alpha 90.00
_cell_angle_beta 114.265(2)
_cell_angle_gamma 90.00
_cell_formula_units_Z 8
_cell_length_a 43.490(5)
_cell_length_b 16.840(2)
_cell_length_c 18.469(2)
_cell_measurement_temperature 90(2)
_cell_volume 12331(3)
_diffrn_ambient_temperature 90(2)
_exptl_crystal_density_diffrn 1.196
_cod_duplicate_entry 4300801
_cod_original_sg_symbol_H-M 'C 2/c'
_cod_original_formula_sum 'C70.50 H90 Ge2 N2'
_cod_database_code 4300278

loop_
_symmetry_equiv_pos_as_xyz
'x, y, z'
'-x, y, -z+1/2'
'x+1/2, y+1/2, z'
'-x+1/2, y+1/2, -z+1/2'
'-x, -y, -z'
'x, -y, z-1/2'
'-x+1/2, -y+1/2, -z'
'x+1/2, -y+1/2, z-1/2'

loop_
_atom_site_label
_atom_site_type_symbol
_atom_site_fract_x
_atom_site_fract_y
_atom_site_fract_z
_atom_site_U_iso_or_equiv
_atom_site_adp_type
_atom_site_occupancy
_atom_site_symmetry_multiplicity
_atom_site_calc_flag
_atom_site_refinement_flags
_atom_site_disorder_assembly
_atom_site_disorder_group
Ge1 Ge 0.032419(8) 0.25804(2) 0.32711(2) 0.02810(11) Uani 1 1 d . . .
Ge2 Ge 0.240133(9) 0.82205(2) 0.44256(2) 0.02592(11) Uani 1 1 d . . .
N1 N 0.0000 0.3347(2) 0.2500 0.0318(10) Uani 1 2 d S . .
H1 H 0.0086 0.3641 0.2213 0.048(12) Uiso 1 1 d R . .
N2 N 0.0000 0.1817(3) 0.2500 0.0401(11) Uani 1 2 d S . .
H2 H 0.0091 0.1474 0.2333 0.032(10) Uiso 1 1 d R . .
N3 N 0.21899(7) 0.74401(17) 0.49257(16) 0.0282(6) Uani 1 1 d . . .
H3A H 0.2102 0.7693 0.5241 0.050(12) Uiso 1 1 calc R . .
H3B H 0.2024 0.7140 0.4549 0.058(13) Uiso 1 1 calc R . .
C1 C 0.06784(8) 0.25775(19) 0.28180(18) 0.0206(7) Uani 1 1 d . . .
C2 C 0.08324(8) 0.32927(19) 0.27457(18) 0.0224(7) Uani 1 1 d . . .
C3 C 0.11092(8) 0.3287(2) 0.2545(2) 0.0285(8) Uani 1 1 d . . .
H3 H 0.1205 0.3776 0.2483 0.034 Uiso 1 1 calc R . .
C4 C 0.12460(8) 0.2579(2) 0.2434(2) 0.0310(8) Uani 1 1 d . . .
H4 H 0.1432 0.2580 0.2290 0.037 Uiso 1 1 calc R . .
C5 C 0.11084(8) 0.1873(2) 0.2536(2) 0.0312(8) Uani 1 1 d . . .
H5 H 0.1205 0.1385 0.2474 0.037 Uiso 1 1 calc R . .
C6 C 0.08299(8) 0.18621(19) 0.27293(19) 0.0241(7) Uani 1 1 d . . .
C7 C 0.07282(8) 0.40930(19) 0.2937(2) 0.0271(8) Uani 1 1 d . . .
C8 C 0.08441(8) 0.4329(2) 0.3737(2) 0.0321(8) Uani 1 1 d . . .
C9 C 0.07656(9) 0.5092(2) 0.3908(3) 0.0426(10) Uani 1 1 d . . .
H9 H 0.0844 0.5259 0.4445 0.051 Uiso 1 1 calc R . .
C10 C 0.05779(10) 0.5602(2) 0.3316(3) 0.0517(12) Uani 1 1 d . . .
H10 H 0.0527 0.6117 0.3445 0.062 Uiso 1 1 calc R . .
C11 C 0.04624(9) 0.5375(2) 0.2536(3) 0.0459(11) Uani 1 1 d . . .
H11 H 0.0332 0.5738 0.2132 0.055 Uiso 1 1 calc R . .
C12 C 0.05331(8) 0.4614(2) 0.2321(2) 0.0341(9) Uani 1 1 d . . .
C13 C 0.10595(9) 0.3779(2) 0.4409(2) 0.0347(8) Uani 1 1 d . . .
H13 H 0.1002 0.3222 0.4212 0.042 Uiso 1 1 calc R . .
C14 C 0.14359(9) 0.3898(3) 0.4618(3) 0.0530(11) Uani 1 1 d . . .
H14A H 0.1477 0.3849 0.4136 0.079 Uiso 1 1 calc R . .
H14B H 0.1567 0.3493 0.5002 0.079 Uiso 1 1 calc R . .
H14C H 0.1505 0.4427 0.4849 0.079 Uiso 1 1 calc R . .
C15 C 0.09930(11) 0.3856(3) 0.5154(2) 0.0518(11) Uani 1 1 d . . .
H15A H 0.0751 0.3803 0.5012 0.078 Uiso 1 1 calc R . .
H15B H 0.1070 0.4377 0.5397 0.078 Uiso 1 1 calc R . .
H15C H 0.1115 0.3438 0.5532 0.078 Uiso 1 1 calc R . .
C16 C 0.04021(9) 0.4366(3) 0.1464(2) 0.0428(10) Uani 1 1 d . . .
H16 H 0.0411 0.3773 0.1451 0.051 Uiso 1 1 calc R . .
C17 C 0.06203(10) 0.4689(3) 0.1050(3) 0.0519(12) Uani 1 1 d . . .
H17A H 0.0853 0.4505 0.1334 0.078 Uiso 1 1 calc R . .
H17B H 0.0616 0.5271 0.1050 0.078 Uiso 1 1 calc R . .
H17C H 0.0531 0.4496 0.0501 0.078 Uiso 1 1 calc R . .
C18 C 0.00309(9) 0.4617(3) 0.0970(3) 0.0578(13) Uani 1 1 d . . .
H18A H -0.0106 0.4483 0.1263 0.087 Uiso 1 1 calc R . .
H18B H -0.0057 0.4336 0.0461 0.087 Uiso 1 1 calc R . .
H18C H 0.0021 0.5191 0.0875 0.087 Uiso 1 1 calc R . .
C19 C 0.07179(8) 0.1056(2) 0.2891(2) 0.0315(8) Uani 1 1 d . . .
C20 C 0.05283(9) 0.0555(2) 0.2248(3) 0.0436(10) Uani 1 1 d . . .
C21 C 0.04482(10) -0.0212(2) 0.2430(4) 0.0602(14) Uani 1 1 d . . .
H21 H 0.0323 -0.0566 0.2011 0.072 Uiso 1 1 calc R . .
C22 C 0.05500(11) -0.0453(3) 0.3206(4) 0.0663(16) Uani 1 1 d . . .
H22 H 0.0494 -0.0971 0.3316 0.080 Uiso 1 1 calc R . .
C23 C 0.07311(10) 0.0041(2) 0.3825(3) 0.0531(12) Uani 1 1 d . . .
H23 H 0.0796 -0.0137 0.4355 0.064 Uiso 1 1 calc R . .
C24 C 0.08217(9) 0.0806(2) 0.3683(2) 0.0363(9) Uani 1 1 d . . .
C25 C 0.10341(9) 0.1324(2) 0.4379(2) 0.0378(9) Uani 1 1 d . . .
H25 H 0.1010 0.1881 0.4176 0.045 Uiso 1 1 calc R . .
C26 C 0.14070(10) 0.1114(3) 0.4690(3) 0.0624(14) Uani 1 1 d . . .
H26A H 0.1485 0.1185 0.4265 0.094 Uiso 1 1 calc R . .
H26B H 0.1440 0.0560 0.4867 0.094 Uiso 1 1 calc R . .
H26C H 0.1537 0.1462 0.5137 0.094 Uiso 1 1 calc R . .
C27 C 0.09173(12) 0.1323(4) 0.5057(3) 0.0755(17) Uani 1 1 d . . .
H27A H 0.0674 0.1420 0.4841 0.113 Uiso 1 1 calc R . .
H27B H 0.1036 0.1741 0.5438 0.113 Uiso 1 1 calc R . .
H27C H 0.0968 0.0806 0.5324 0.113 Uiso 1 1 calc R . .
C28 C 0.04082(9) 0.0824(3) 0.1393(3) 0.0502(12) Uani 1 1 d . . .
H28 H 0.0431 0.1415 0.1395 0.060 Uiso 1 1 calc R . .
C29 C 0.06266(11) 0.0476(3) 0.0995(3) 0.0663(15) Uani 1 1 d . . .
H29A H 0.0862 0.0638 0.1292 0.099 Uiso 1 1 calc R . .
H29B H 0.0546 0.0672 0.0448 0.099 Uiso 1 1 calc R . .
H29C H 0.0612 -0.0105 0.0990 0.099 Uiso 1 1 calc R . .
C30 C 0.00352(10) 0.0618(3) 0.0887(3) 0.0724(17) Uani 1 1 d . . .
H30A H -0.0104 0.0813 0.1153 0.109 Uiso 1 1 calc R . .
H30B H 0.0010 0.0041 0.0821 0.109 Uiso 1 1 calc R . .
H30C H -0.0038 0.0870 0.0364 0.109 Uiso 1 1 calc R . .
C31 C 0.22804(8) 0.77282(18) 0.33287(19) 0.0223(7) Uani 1 1 d . . .
C32 C 0.25141(8) 0.77516(18) 0.29776(19) 0.0229(7) Uani 1 1 d . . .
C33 C 0.24141(8) 0.75832(19) 0.2170(2) 0.0271(7) Uani 1 1 d . . .
H33 H 0.2576 0.7597 0.1949 0.033 Uiso 1 1 calc R . .
C34 C 0.20815(9) 0.7396(2) 0.1688(2) 0.0310(8) Uani 1 1 d . . .
H34A H 0.2015 0.7279 0.1142 0.037 Uiso 1 1 calc R . .
C35 C 0.18478(9) 0.73828(19) 0.2020(2) 0.0282(8) Uani 1 1 d . . .
H35 H 0.1619 0.7259 0.1693 0.034 Uiso 1 1 calc R . .
C36 C 0.19407(8) 0.75473(18) 0.28198(19) 0.0225(7) Uani 1 1 d . . .
C37 C 0.28774(8) 0.79755(19) 0.34419(19) 0.0235(7) Uani 1 1 d . . .
C38 C 0.31250(8) 0.7377(2) 0.3731(2) 0.0254(7) Uani 1 1 d . . .
C39 C 0.34605(9) 0.7602(2) 0.4137(2) 0.0294(8) Uani 1 1 d . . .
H39 H 0.3630 0.7204 0.4342 0.035 Uiso 1 1 calc R . .
C40 C 0.35513(9) 0.8391(2) 0.4248(2) 0.0332(8) Uani 1 1 d . . .
H40 H 0.3782 0.8533 0.4524 0.040 Uiso 1 1 calc R . .
C41 C 0.33105(8) 0.8976(2) 0.3962(2) 0.0316(8) Uani 1 1 d . . .
H41 H 0.3377 0.9518 0.4045 0.038 Uiso 1 1 calc R . .
C42 C 0.29688(8) 0.8784(2) 0.3548(2) 0.0277(7) Uani 1 1 d . . .
C43 C 0.30289(9) 0.6501(2) 0.3584(2) 0.0289(8) Uani 1 1 d . . .
H43 H 0.2781 0.6457 0.3432 0.035 Uiso 1 1 calc R . .
C44 C 0.31013(10) 0.6184(2) 0.2888(2) 0.0405(9) Uani 1 1 d . . .
H44A H 0.2984 0.6515 0.2418 0.061 Uiso 1 1 calc R . .
H44B H 0.3021 0.5635 0.2772 0.061 Uiso 1 1 calc R . .
H44C H 0.3345 0.6200 0.3032 0.061 Uiso 1 1 calc R . .
C45 C 0.32086(10) 0.5972(2) 0.4311(2) 0.0446(10) Uani 1 1 d . . .
H45A H 0.3167 0.6175 0.4760 0.067 Uiso 1 1 calc R . .
H45B H 0.3452 0.5975 0.4450 0.067 Uiso 1 1 calc R . .
H45C H 0.3123 0.5428 0.4190 0.067 Uiso 1 1 calc R . .
C46 C 0.27085(9) 0.9440(2) 0.3185(2) 0.0331(8) Uani 1 1 d . . .
H46 H 0.2483 0.9219 0.3102 0.040 Uiso 1 1 calc R . .
C47 C 0.26936(11) 0.9670(3) 0.2361(3) 0.0532(11) Uani 1 1 d . . .
H47A H 0.2519 1.0074 0.2119 0.080 Uiso 1 1 calc R . .
H47B H 0.2640 0.9199 0.2020 0.080 Uiso 1 1 calc R . .
H47C H 0.2913 0.9883 0.2422 0.080 Uiso 1 1 calc R . .
C48 C 0.27694(11) 1.0172(2) 0.3710(3) 0.0536(12) Uani 1 1 d . . .
H48A H 0.2794 1.0012 0.4241 0.080 Uiso 1 1 calc R . .
H48B H 0.2578 1.0536 0.3478 0.080 Uiso 1 1 calc R . .
H48C H 0.2976 1.0440 0.3750 0.080 Uiso 1 1 calc R . .
C49 C 0.16719(7) 0.75540(19) 0.31309(19) 0.0232(7) Uani 1 1 d . . .
C50 C 0.15383(8) 0.8282(2) 0.32406(19) 0.0263(7) Uani 1 1 d . . .
C51 C 0.12988(8) 0.8271(2) 0.3562(2) 0.0341(8) Uani 1 1 d . . .
H51 H 0.1208 0.8758 0.3648 0.041 Uiso 1 1 calc R . .
C52 C 0.11909(9) 0.7562(2) 0.3758(2) 0.0397(9) Uani 1 1 d . . .
H52A H 0.1031 0.7567 0.3986 0.048 Uiso 1 1 calc R . .
C53 C 0.13144(9) 0.6848(2) 0.3624(2) 0.0355(9) Uani 1 1 d . . .
H53 H 0.1235 0.6365 0.3750 0.043 Uiso 1 1 calc R . .
C54 C 0.15550(8) 0.6827(2) 0.33069(19) 0.0269(7) Uani 1 1 d . . .
C55 C 0.16325(9) 0.9059(2) 0.2962(2) 0.0311(8) Uani 1 1 d . . .
H55 H 0.1866 0.9001 0.2988 0.037 Uiso 1 1 calc R . .
C56 C 0.13929(11) 0.9198(3) 0.2096(2) 0.0519(11) Uani 1 1 d . . .
H56A H 0.1408 0.8751 0.1772 0.078 Uiso 1 1 calc R . .
H56B H 0.1455 0.9690 0.1907 0.078 Uiso 1 1 calc R . .
H56C H 0.1161 0.9242 0.2053 0.078 Uiso 1 1 calc R . .
C57 C 0.16306(11) 0.9775(2) 0.3464(3) 0.0467(10) Uani 1 1 d . . .
H57A H 0.1775 0.9667 0.4023 0.070 Uiso 1 1 calc R . .
H57B H 0.1400 0.9877 0.3406 0.070 Uiso 1 1 calc R . .
H57C H 0.1716 1.0241 0.3287 0.070 Uiso 1 1 calc R . .
C58 C 0.16809(9) 0.6030(2) 0.3157(2) 0.0334(8) Uani 1 1 d . . .
H58 H 0.1863 0.6132 0.2972 0.040 Uiso 1 1 calc R . .
C59 C 0.18290(13) 0.5518(3) 0.3902(3) 0.0636(14) Uani 1 1 d . . .
H59A H 0.2038 0.5761 0.4281 0.095 Uiso 1 1 calc R . .
H59B H 0.1878 0.4987 0.3761 0.095 Uiso 1 1 calc R . .
H59C H 0.1667 0.5478 0.4143 0.095 Uiso 1 1 calc R . .
C60 C 0.14007(10) 0.5584(2) 0.2504(2) 0.0464(10) Uani 1 1 d . . .
H60A H 0.1311 0.5911 0.2023 0.070 Uiso 1 1 calc R . .
H60B H 0.1220 0.5465 0.2676 0.070 Uiso 1 1 calc R . .
H60C H 0.1490 0.5087 0.2392 0.070 Uiso 1 1 calc R . .
C61 C 0.2400(3) 0.8243(5) -0.0035(6) 0.126(3) Uani 1 1 d . . .
H61A H 0.2313 0.8786 -0.0080 0.151 Uiso 0.50 1 d P . .
C62 C 0.2737(3) 0.8085(8) 0.0457(7) 0.156(5) Uani 1 1 d . . .
H62 H 0.2891 0.8486 0.0754 0.188 Uiso 1 1 calc R . .
C63 C 0.2332(3) 0.8963(7) 0.0034(7) 0.077(3) Uani 0.50 1 d P . .
H63A H 0.2541 0.9275 0.0227 0.116 Uiso 0.50 1 calc PR . .
H63B H 0.2228 0.9004 0.0412 0.116 Uiso 0.50 1 calc PR . .
H63C H 0.2176 0.9166 -0.0484 0.116 Uiso 0.50 1 calc PR . .
C64 C 0.2177(2) 0.7658(6) -0.0474(5) 0.128(4) Uani 1 1 d . . .
H64 H 0.1951 0.7806 -0.0803 0.154 Uiso 1 1 calc R . .
C65 C 0.02715(17) 0.7447(4) 0.1124(4) 0.0397(18) Uiso 0.622(9) 1 d PD A 1
C66 C 0.0131(3) 0.7337(5) 0.0328(5) 0.055(2) Uiso 0.622(9) 1 d PD A 1
H66 H 0.0269 0.7243 0.0050 0.065 Uiso 0.622(9) 1 calc PR A 1
C67 C -0.0230(3) 0.7364(6) -0.0092(6) 0.083(3) Uiso 0.622(9) 1 d PD A 1
H67 H -0.0335 0.7296 -0.0652 0.099 Uiso 0.622(9) 1 calc PR A 1
C68 C -0.0432(3) 0.7498(6) 0.0360(7) 0.076(3) Uiso 0.622(9) 1 d PD A 1
H68 H -0.0671 0.7526 0.0109 0.091 Uiso 0.622(9) 1 calc PR A 1
C69 C -0.0273(3) 0.7574(5) 0.1101(6) 0.071(3) Uiso 0.622(9) 1 d PD A 1
H69 H -0.0403 0.7663 0.1399 0.085 Uiso 0.622(9) 1 calc PR A 1
C70 C 0.0067(3) 0.7540(5) 0.1513(6) 0.051(2) Uiso 0.622(9) 1 d PD A 1
H70 H 0.0163 0.7582 0.2076 0.061 Uiso 0.622(9) 1 calc PR A 1
C71 C 0.0640(2) 0.7417(6) 0.1545(6) 0.073(3) Uiso 0.622(9) 1 d PD A 1
H71A H 0.0705 0.7499 0.2114 0.110 Uiso 0.622(9) 1 calc PR A 1
H71B H 0.0740 0.7835 0.1342 0.110 Uiso 0.622(9) 1 calc PR A 1
H71C H 0.0722 0.6898 0.1461 0.110 Uiso 0.622(9) 1 calc PR A 1
C65B C -0.0182(4) 0.7494(9) 0.0516(8) 0.072(4) Uiso 0.378(9) 1 d PD A 2
C66B C 0.0024(4) 0.7475(11) 0.0129(10) 0.075(6) Uiso 0.378(9) 1 d PD A 2
H66B H -0.0059 0.7465 -0.0433 0.090 Uiso 0.378(9) 1 calc PR A 2
C67B C 0.0378(4) 0.7473(10) 0.0636(10) 0.096(6) Uiso 0.378(9) 1 d PD A 2
H67B H 0.0538 0.7428 0.0409 0.115 Uiso 0.378(9) 1 calc PR A 2
C68B C 0.0495(5) 0.7538(11) 0.1493(10) 0.081(5) Uiso 0.378(9) 1 d PD A 2
H68B H 0.0729 0.7575 0.1826 0.097 Uiso 0.378(9) 1 calc PR A 2
C69B C 0.0279(4) 0.7544(8) 0.1782(9) 0.071(4) Uiso 0.378(9) 1 d PD A 2
H69B H 0.0355 0.7530 0.2343 0.085 Uiso 0.378(9) 1 calc PR A 2
C70B C -0.0063(4) 0.7572(9) 0.1319(7) 0.055(4) Uiso 0.378(9) 1 d PD A 2
H70B H -0.0216 0.7645 0.1562 0.066 Uiso 0.378(9) 1 calc PR A 2
C71B C -0.0527(4) 0.7473(12) -0.0042(12) 0.103(7) Uiso 0.378(9) 1 d PD A 2
H71D H -0.0538 0.7405 -0.0579 0.154 Uiso 0.378(9) 1 calc PR A 2
H71E H -0.0638 0.7971 -0.0013 0.154 Uiso 0.378(9) 1 calc PR A 2
H71F H -0.0642 0.7027 0.0085 0.154 Uiso 0.378(9) 1 calc PR A 2

loop_
_atom_site_aniso_label
_atom_site_aniso_U_11
_atom_site_aniso_U_22
_atom_site_aniso_U_33
_atom_site_aniso_U_23
_atom_site_aniso_U_13
_atom_site_aniso_U_12
Ge1 0.02040(18) 0.0450(2) 0.02114(19) 0.00269(16) 0.01079(15) -0.00051(16)
Ge2 0.02704(19) 0.0279(2) 0.02192(19) -0.00111(15) 0.00920(15) -0.00134(15)
N1 0.023(2) 0.024(2) 0.051(3) 0.000 0.018(2) 0.000
N2 0.020(2) 0.021(2) 0.074(3) 0.000 0.013(2) 0.000
N3 0.0225(14) 0.0427(18) 0.0193(14) 0.0012(13) 0.0085(12) -0.0010(13)
C1 0.0198(15) 0.0268(17) 0.0139(15) 0.0011(13) 0.0056(13) 0.0006(13)
C2 0.0194(15) 0.0251(17) 0.0216(17) 0.0045(14) 0.0073(13) 0.0017(13)
C3 0.0246(17) 0.0333(19) 0.0310(19) 0.0074(15) 0.0149(15) 0.0014(15)
C4 0.0244(17) 0.046(2) 0.0292(19) 0.0009(16) 0.0179(15) 0.0030(16)
C5 0.0287(18) 0.034(2) 0.031(2) -0.0067(16) 0.0126(16) 0.0057(16)
C6 0.0225(16) 0.0247(17) 0.0218(17) -0.0014(14) 0.0058(14) 0.0036(14)
C7 0.0184(16) 0.0242(18) 0.042(2) 0.0033(15) 0.0159(15) -0.0022(14)
C8 0.0245(18) 0.0278(19) 0.046(2) -0.0093(16) 0.0164(17) -0.0056(15)
C9 0.033(2) 0.030(2) 0.070(3) -0.018(2) 0.027(2) -0.0062(17)
C10 0.038(2) 0.023(2) 0.100(4) -0.010(2) 0.034(3) -0.0021(18)
C11 0.028(2) 0.026(2) 0.087(4) 0.019(2) 0.026(2) 0.0071(16)
C12 0.0186(17) 0.030(2) 0.055(3) 0.0150(17) 0.0160(17) -0.0003(15)
C13 0.0292(19) 0.041(2) 0.030(2) -0.0103(17) 0.0083(16) -0.0016(16)
C14 0.032(2) 0.068(3) 0.051(3) -0.007(2) 0.009(2) 0.003(2)
C15 0.053(3) 0.066(3) 0.035(2) -0.011(2) 0.016(2) 0.003(2)
C16 0.0251(19) 0.049(2) 0.051(3) 0.027(2) 0.0126(18) 0.0041(17)
C17 0.031(2) 0.068(3) 0.054(3) 0.029(2) 0.015(2) 0.001(2)
C18 0.027(2) 0.079(3) 0.060(3) 0.041(3) 0.010(2) 0.004(2)
C19 0.0196(17) 0.0240(18) 0.050(2) -0.0043(16) 0.0130(16) 0.0035(14)
C20 0.0227(19) 0.034(2) 0.066(3) -0.015(2) 0.0097(19) 0.0051(16)
C21 0.025(2) 0.029(2) 0.112(4) -0.022(3) 0.013(2) -0.0044(18)
C22 0.037(2) 0.028(2) 0.123(5) 0.015(3) 0.023(3) 0.001(2)
C23 0.038(2) 0.036(2) 0.085(4) 0.020(2) 0.024(2) 0.0038(19)
C24 0.0254(18) 0.031(2) 0.053(3) 0.0112(18) 0.0169(18) 0.0072(16)
C25 0.036(2) 0.038(2) 0.038(2) 0.0126(17) 0.0142(18) 0.0073(17)
C26 0.035(2) 0.047(3) 0.092(4) -0.013(3) 0.014(2) -0.002(2)
C27 0.054(3) 0.134(5) 0.034(3) 0.013(3) 0.014(2) -0.016(3)
C28 0.032(2) 0.047(3) 0.057(3) -0.026(2) 0.003(2) 0.0084(19)
C29 0.047(3) 0.078(4) 0.059(3) -0.029(3) 0.007(2) 0.014(2)
C30 0.036(2) 0.084(4) 0.074(4) -0.048(3) -0.001(2) 0.007(2)
C31 0.0236(16) 0.0187(16) 0.0234(17) -0.0003(13) 0.0083(14) 0.0002(13)
C32 0.0255(17) 0.0179(16) 0.0263(18) 0.0011(13) 0.0118(14) 0.0013(13)
C33 0.0290(18) 0.0274(18) 0.0294(19) 0.0013(15) 0.0165(15) -0.0006(15)
C34 0.038(2) 0.0313(19) 0.0233(18) -0.0023(15) 0.0125(16) -0.0036(16)
C35 0.0259(17) 0.0269(18) 0.0263(19) -0.0016(15) 0.0052(15) -0.0051(14)
C36 0.0213(16) 0.0182(16) 0.0265(18) 0.0018(13) 0.0083(14) -0.0017(13)
C37 0.0255(17) 0.0267(18) 0.0219(17) 0.0029(14) 0.0134(14) -0.0029(14)
C38 0.0266(17) 0.0287(18) 0.0255(18) 0.0013(14) 0.0154(15) 0.0003(14)
C39 0.0266(18) 0.034(2) 0.0292(19) 0.0002(15) 0.0127(15) 0.0023(15)
C40 0.0237(17) 0.043(2) 0.033(2) -0.0048(17) 0.0115(16) -0.0070(16)
C41 0.0308(19) 0.0290(19) 0.035(2) -0.0024(16) 0.0140(16) -0.0087(16)
C42 0.0291(18) 0.0302(19) 0.0267(19) -0.0003(15) 0.0145(15) -0.0053(15)
C43 0.0271(18) 0.0264(18) 0.036(2) 0.0014(15) 0.0158(16) -0.0003(15)
C44 0.046(2) 0.035(2) 0.047(2) -0.0074(18) 0.026(2) -0.0032(18)
C45 0.052(2) 0.031(2) 0.052(3) 0.0080(19) 0.022(2) 0.0076(18)
C46 0.0292(19) 0.0256(19) 0.042(2) 0.0021(16) 0.0115(17) -0.0034(15)
C47 0.054(3) 0.047(3) 0.059(3) 0.023(2) 0.024(2) 0.008(2)
C48 0.055(3) 0.029(2) 0.059(3) -0.006(2) 0.006(2) 0.004(2)
C49 0.0155(15) 0.0268(18) 0.0216(17) 0.0014(14) 0.0019(13) -0.0022(13)
C50 0.0198(16) 0.0280(18) 0.0256(18) 0.0038(14) 0.0038(14) 0.0022(14)
C51 0.0234(17) 0.041(2) 0.039(2) -0.0017(17) 0.0130(16) 0.0042(16)
C52 0.0255(18) 0.059(3) 0.040(2) 0.0011(19) 0.0185(17) -0.0049(18)
C53 0.0283(18) 0.041(2) 0.037(2) 0.0060(17) 0.0127(16) -0.0071(17)
C54 0.0208(16) 0.0288(18) 0.0254(18) 0.0041(15) 0.0038(14) -0.0041(14)
C55 0.0266(18) 0.0293(19) 0.035(2) 0.0040(16) 0.0105(16) 0.0033(15)
C56 0.054(3) 0.046(3) 0.039(2) 0.013(2) 0.002(2) -0.004(2)
C57 0.059(3) 0.031(2) 0.053(3) -0.0016(19) 0.026(2) 0.0023(19)
C58 0.0293(18) 0.0279(19) 0.041(2) 0.0021(16) 0.0123(17) -0.0049(15)
C59 0.083(3) 0.035(2) 0.047(3) 0.001(2) 0.000(3) 0.010(2)
C60 0.039(2) 0.045(2) 0.048(3) -0.010(2) 0.011(2) -0.0043(19)
C61 0.170(9) 0.108(6) 0.180(9) -0.056(6) 0.153(8) -0.052(6)
C62 0.162(9) 0.196(11) 0.191(10) -0.097(9) 0.154(9) -0.092(9)
C63 0.060(7) 0.079(8) 0.085(8) 0.013(7) 0.023(6) -0.007(6)
C64 0.132(7) 0.160(8) 0.144(7) -0.082(7) 0.107(6) -0.079(7)

loop_
_geom_bond_atom_site_label_1
_geom_bond_atom_site_label_2
_geom_bond_distance
_geom_bond_site_symmetry_2
_geom_bond_publ_flag
Ge1 N2 2.005(3) . ?
Ge1 N1 2.009(3) . ?
Ge1 C1 2.033(3) . ?
Ge2 N3 2.020(3) 7_566 ?
Ge2 N3 2.031(3) . ?
Ge2 C31 2.047(3) . ?
N1 Ge1 2.009(3) 2 ?
N1 H1 0.9102 . ?
N2 Ge1 2.005(3) 2 ?
N2 H2 0.8283 . ?
N3 Ge2 2.020(3) 7_566 ?
N3 H3A 0.9200 . ?
N3 H3B 0.9200 . ?
C1 C2 1.411(4) . ?
C1 C6 1.415(4) . ?
C2 C3 1.398(4) . ?
C2 C7 1.509(5) . ?
C3 C4 1.385(5) . ?
C3 H3 0.9500 . ?
C4 C5 1.378(5) . ?
C4 H4 0.9500 . ?
C5 C6 1.396(5) . ?
C5 H5 0.9500 . ?
C6 C19 1.512(5) . ?
C7 C8 1.408(5) . ?
C7 C12 1.410(5) . ?
C8 C9 1.398(5) . ?
C8 C13 1.524(5) . ?
C9 C10 1.366(6) . ?
C9 H9 0.9500 . ?
C10 C11 1.369(6) . ?
C10 H10 0.9500 . ?
C11 C12 1.413(5) . ?
C11 H11 0.9500 . ?
C12 C16 1.504(6) . ?
C13 C15 1.524(5) . ?
C13 C14 1.533(5) . ?
C13 H13 1.0000 . ?
C14 H14A 0.9800 . ?
C14 H14B 0.9800 . ?
C14 H14C 0.9800 . ?
C15 H15A 0.9800 . ?
C15 H15B 0.9800 . ?
C15 H15C 0.9800 . ?
C16 C17 1.543(5) . ?
C16 C18 1.552(5) . ?
C16 H16 1.0000 . ?
C17 H17A 0.9800 . ?
C17 H17B 0.9800 . ?
C17 H17C 0.9800 . ?
C18 H18A 0.9800 . ?
C18 H18B 0.9800 . ?
C18 H18C 0.9800 . ?
C19 C24 1.407(5) . ?
C19 C20 1.413(5) . ?
C20 C21 1.414(6) . ?
C20 C28 1.514(6) . ?
C21 C22 1.377(7) . ?
C21 H21 0.9500 . ?
C22 C23 1.370(7) . ?
C22 H22 0.9500 . ?
C23 C24 1.403(5) . ?
C23 H23 0.9500 . ?
C24 C25 1.513(6) . ?
C25 C26 1.523(5) . ?
C25 C27 1.532(6) . ?
C25 H25 1.0000 . ?
C26 H26A 0.9800 . ?
C26 H26B 0.9800 . ?
C26 H26C 0.9800 . ?
C27 H27A 0.9800 . ?
C27 H27B 0.9800 . ?
C27 H27C 0.9800 . ?
C28 C29 1.537(6) . ?
C28 C30 1.543(5) . ?
C28 H28 1.0000 . ?
C29 H29A 0.9800 . ?
C29 H29B 0.9800 . ?
C29 H29C 0.9800 . ?
C30 H30A 0.9800 . ?
C30 H30B 0.9800 . ?
C30 H30C 0.9800 . ?
C31 C32 1.413(4) . ?
C31 C36 1.420(4) . ?
C32 C33 1.400(5) . ?
C32 C37 1.503(4) . ?
C33 C34 1.388(5) . ?
C33 H33 0.9500 . ?
C34 C35 1.385(5) . ?
C34 H34A 0.9500 . ?
C35 C36 1.390(5) . ?
C35 H35 0.9500 . ?
C36 C49 1.500(4) . ?
C37 C42 1.409(5) . ?
C37 C38 1.410(5) . ?
C38 C39 1.391(5) . ?
C38 C43 1.527(5) . ?
C39 C40 1.379(5) . ?
C39 H39 0.9500 . ?
C40 C41 1.375(5) . ?
C40 H40 0.9500 . ?
C41 C42 1.401(5) . ?
C41 H41 0.9500 . ?
C42 C46 1.526(5) . ?
C43 C45 1.531(5) . ?
C43 C44 1.539(5) . ?
C43 H43 1.0000 . ?
C44 H44A 0.9800 . ?
C44 H44B 0.9800 . ?
C44 H44C 0.9800 . ?
C45 H45A 0.9800 . ?
C45 H45B 0.9800 . ?
C45 H45C 0.9800 . ?
C46 C48 1.523(5) . ?
C46 C47 1.545(5) . ?
C46 H46 1.0000 . ?
C47 H47A 0.9800 . ?
C47 H47B 0.9800 . ?
C47 H47C 0.9800 . ?
C48 H48A 0.9800 . ?
C48 H48B 0.9800 . ?
C48 H48C 0.9800 . ?
C49 C50 1.406(5) . ?
C49 C54 1.413(4) . ?
C50 C51 1.395(5) . ?
C50 C55 1.523(5) . ?
C51 C52 1.385(5) . ?
C51 H51 0.9500 . ?
C52 C53 1.380(5) . ?
C52 H52A 0.9500 . ?
C53 C54 1.394(5) . ?
C53 H53 0.9500 . ?
C54 C58 1.518(5) . ?
C55 C57 1.523(5) . ?
C55 C56 1.526(5) . ?
C55 H55 1.0000 . ?
C56 H56A 0.9800 . ?
C56 H56B 0.9800 . ?
C56 H56C 0.9800 . ?
C57 H57A 0.9800 . ?
C57 H57B 0.9800 . ?
C57 H57C 0.9800 . ?
C58 C60 1.515(5) . ?
C58 C59 1.524(5) . ?
C58 H58 1.0000 . ?
C59 H59A 0.9800 . ?
C59 H59B 0.9800 . ?
C59 H59C 0.9800 . ?
C60 H60A 0.9800 . ?
C60 H60B 0.9800 . ?
C60 H60C 0.9800 . ?
C61 C63 1.266(13) . ?
C61 C64 1.386(10) . ?
C61 C62 1.398(14) . ?
C61 H61A 0.9805 . ?
C62 C64 1.303(13) 7_565 ?
C62 H62 0.9500 . ?
C63 H61A 0.3539 . ?
C63 H63A 0.9800 . ?
C63 H63B 0.9800 . ?
C63 H63C 0.9800 . ?
C64 C62 1.303(13) 7_565 ?
C64 H64 0.9500 . ?
C65 C66 1.353(10) . ?
C65 C70 1.364(9) . ?
C65 C71 1.468(11) . ?
C66 C67 1.439(14) . ?
C66 H66 0.9500 . ?
C67 C68 1.455(13) . ?
C67 H67 0.9500 . ?
C68 C69 1.261(13) . ?
C68 H68 0.9500 . ?
C69 C70 1.356(13) . ?
C69 H69 0.9500 . ?
C70 H70 0.9500 . ?
C71 H71A 0.9800 . ?
C71 H71B 0.9800 . ?
C71 H71C 0.9800 . ?
C65B C66B 1.359(16) . ?
C65B C70B 1.362(14) . ?
C65B C71B 1.428(17) . ?
C66B C67B 1.44(2) . ?
C66B H66B 0.9500 . ?
C67B C68B 1.453(17) . ?
C67B H67B 0.9500 . ?
C68B C69B 1.256(16) . ?
C68B H68B 0.9500 . ?
C69B C70B 1.380(18) . ?
C69B H69B 0.9500 . ?
C70B H70B 0.9500 . ?
C71B H71D 0.9800 . ?
C71B H71E 0.9800 . ?
C71B H71F 0.9800 . ?
